data_7015309
loop_
_publ_author_name
'Kang, Ling-Chen'
'Chen, Xin'
'Wang, Xi-Sen'
'Li, Yi-Zhi'
'Song, You'
'Zuo, Jing-Lin'
'You, Xiao-Zeng'

_publ_section_title
;
 Hydrogencyanamido bridged multinuclear copper(ii) complexes: from
 strong antiferromagnetic couplings to weak ferromagnetic couplings.
;
_journal_issue 19
_journal_name_full 'Dalton transactions (Cambridge, England : 2003)'
_journal_page_first 5200
_journal_page_last 5209
_journal_paper_doi 10.1039/c0dt01472a
_journal_volume 40
_journal_year 2011
_chemical_formula_moiety 'C49 H33 Cu2 N10, 3(Cl O4)'
_chemical_formula_sum 'C49 H33 Cl3 Cu2 N10 O12'
_chemical_formula_weight 1187.30
_chemical_name_systematic
;
?
;
_space_group_IT_number 33
_symmetry_cell_setting orthorhombic
_symmetry_space_group_name_Hall 'P 2c -2n'
_symmetry_space_group_name_H-M 'P n a 21'
_atom_sites_solution_hydrogens geom
_atom_sites_solution_primary direct
_atom_sites_solution_secondary difmap
_audit_creation_method SHELXL-97
_cell_angle_alpha 90.00
_cell_angle_beta 90.00
_cell_angle_gamma 90.00
_cell_formula_units_Z 4
_cell_length_a 23.399(3)
_cell_length_b 17.754(3)
_cell_length_c 12.3468(18)
_cell_measurement_temperature 291(2)
_cell_volume 5129.2(13)
_computing_cell_refinement 'Bruker SMART'
_computing_data_collection 'Bruker SMART'
_computing_data_reduction 'Bruker SAINT'
_computing_molecular_graphics 'Bruker SHELXTL'
_computing_publication_material 'Bruker SHELXTL'
_computing_structure_refinement 'SHELXL-97 (Sheldrick, 1997)'
_computing_structure_solution 'SHELXS-97 (Sheldrick, 1990)'
_diffrn_ambient_temperature 291(2)
_diffrn_measured_fraction_theta_full 0.990
_diffrn_measured_fraction_theta_max 0.990
_diffrn_measurement_device_type 'CCD area detector'
_diffrn_measurement_method 'phi and omega scans'
_diffrn_radiation_monochromator graphite
_diffrn_radiation_source 'fine-focus sealed tube'
_diffrn_radiation_type MoK\a
_diffrn_radiation_wavelength 0.71073
_diffrn_reflns_av_R_equivalents 0.1203
_diffrn_reflns_av_sigmaI/netI 0.1906
_diffrn_reflns_limit_h_max 26
_diffrn_reflns_limit_h_min -27
_diffrn_reflns_limit_k_max 16
_diffrn_reflns_limit_k_min -21
_diffrn_reflns_limit_l_max 14
_diffrn_reflns_limit_l_min -14
_diffrn_reflns_number 24297
_diffrn_reflns_theta_full 25.00
_diffrn_reflns_theta_max 25.00
_diffrn_reflns_theta_min 2.08
_exptl_absorpt_coefficient_mu 1.058
_exptl_absorpt_correction_T_max 0.8660
_exptl_absorpt_correction_T_min 0.8324
_exptl_absorpt_correction_type multi-scan
_exptl_absorpt_process_details 'SADABS,2000; Bruker'
_exptl_crystal_colour green
_exptl_crystal_density_diffrn 1.538
_exptl_crystal_density_method 'not measured'
_exptl_crystal_description block
_exptl_crystal_F_000 2408
_exptl_crystal_size_max 0.18
_exptl_crystal_size_mid 0.16
_exptl_crystal_size_min 0.14
_platon_squeeze_details
;
;
_refine_diff_density_max 0.415
_refine_diff_density_min -0.248
_refine_diff_density_rms 0.057
_refine_ls_abs_structure_details 'Flack H D (1983), Acta Cryst. A39, 876-881'
_refine_ls_abs_structure_Flack 0.00(4)
_refine_ls_extinction_method none
_refine_ls_goodness_of_fit_ref 0.869
_refine_ls_hydrogen_treatment constr
_refine_ls_matrix_type full
_refine_ls_number_parameters 686
_refine_ls_number_reflns 8865
_refine_ls_number_restraints 16
_refine_ls_restrained_S_all 0.869
_refine_ls_R_factor_all 0.1665
_refine_ls_R_factor_gt 0.0734
_refine_ls_shift/su_max 0.000
_refine_ls_shift/su_mean 0.000
_refine_ls_structure_factor_coef Fsqd
_refine_ls_weighting_details 'calc w=1/[\s^2^(Fo^2^)+(0.0212P)^2^+0.0000P] where P=(Fo^2^+2Fc^2^)/3'
_refine_ls_weighting_scheme calc
_refine_ls_wR_factor_gt 0.0981
_refine_ls_wR_factor_ref 0.1200
_reflns_number_gt 3862
_reflns_number_total 8865
_reflns_threshold_expression >2sigma(I)
_cod_data_source_file c0dt01472a.txt
_cod_data_source_block 3
_cod_depositor_comments
;
The following automatic conversions were performed:
'_symmetry_cell_setting' value 'Orthorhombic' changed to 'orthorhombic'
according to '/home/saulius/struct/CIF-dictionaries/cif_core.dic'
dictionary named 'cif_core.dic' version 2.4.1 from 2010-06-29.

Automatic conversion script
Id: cif_fix_enum 1555 2011-01-17 13:19:09Z saulius 
;
_cod_database_code 7015309

loop_
_symmetry_equiv_pos_as_xyz
'x, y, z'
'-x, -y, z+1/2'
'x+1/2, -y+1/2, z'
'-x+1/2, y+1/2, z+1/2'

loop_
_atom_site_label
_atom_site_type_symbol
_atom_site_fract_x
_atom_site_fract_y
_atom_site_fract_z
_atom_site_U_iso_or_equiv
_atom_site_adp_type
_atom_site_occupancy
_atom_site_symmetry_multiplicity
_atom_site_calc_flag
_atom_site_refinement_flags
_atom_site_disorder_assembly
_atom_site_disorder_group
Cu1 Cu 0.64166(5) 0.80850(7) 0.50535(9) 0.0666(4) Uani 1 1 d . . .
Cu2 Cu 0.64683(5) 0.53424(7) 0.70366(8) 0.0662(4) Uani 1 1 d . . .
C1 C 0.6868(4) 0.6745(7) 0.6006(11) 0.078(2) Uani 1 1 d U . .
C2 C 0.6487(6) 0.8142(8) 0.7407(13) 0.115(5) Uani 1 1 d . . .
H2 H 0.6881 0.8138 0.7310 0.138 Uiso 1 1 calc R . .
C3 C 0.6232(7) 0.8163(8) 0.8452(12) 0.123(5) Uani 1 1 d . . .
H3 H 0.6463 0.8151 0.9065 0.148 Uiso 1 1 calc R . .
C4 C 0.5676(8) 0.8199(8) 0.8557(13) 0.129(5) Uani 1 1 d . . .
H4 H 0.5525 0.8225 0.9252 0.155 Uiso 1 1 calc R . .
C5 C 0.5297(7) 0.8201(8) 0.7685(13) 0.111(5) Uani 1 1 d . . .
C6 C 0.5573(6) 0.8145(7) 0.6703(10) 0.093(4) Uani 1 1 d . . .
C7 C 0.5223(5) 0.8145(7) 0.5678(10) 0.086(4) Uani 1 1 d . . .
C8 C 0.4689(7) 0.8213(8) 0.7714(13) 0.123(5) Uani 1 1 d . . .
H8 H 0.4502 0.8212 0.8378 0.147 Uiso 1 1 calc R . .
C9 C 0.4385(6) 0.8226(8) 0.6806(14) 0.122(5) Uani 1 1 d . . .
H9 H 0.3990 0.8257 0.6861 0.147 Uiso 1 1 calc R . .
C10 C 0.4631(6) 0.8194(8) 0.5760(13) 0.106(4) Uani 1 1 d . . .
C11 C 0.4341(6) 0.8177(7) 0.4757(13) 0.116(5) Uani 1 1 d . . .
H11 H 0.3944 0.8204 0.4743 0.139 Uiso 1 1 calc R . .
C12 C 0.4630(6) 0.8123(7) 0.3832(12) 0.112(4) Uani 1 1 d . . .
H12 H 0.4433 0.8127 0.3178 0.135 Uiso 1 1 calc R . .
C13 C 0.5222(5) 0.8060(6) 0.3832(11) 0.096(4) Uani 1 1 d . . .
H13 H 0.5419 0.8014 0.3181 0.115 Uiso 1 1 calc R . .
C14 C 0.6396(5) 0.9768(8) 0.5630(9) 0.089(4) Uani 1 1 d . . .
H14 H 0.6294 0.9614 0.6323 0.107 Uiso 1 1 calc R . .
C15 C 0.6419(6) 1.0515(9) 0.5463(12) 0.105(5) Uani 1 1 d . . .
H15 H 0.6366 1.0850 0.6033 0.126 Uiso 1 1 calc R . .
C16 C 0.6515(6) 1.0758(8) 0.4502(14) 0.106(5) Uani 1 1 d . . .
H16 H 0.6480 1.1270 0.4359 0.127 Uiso 1 1 calc R . .
C17 C 0.6688(5) 1.0215(8) 0.3576(11) 0.088(4) Uani 1 1 d . . .
C18 C 0.6643(4) 0.9448(7) 0.3903(8) 0.063(3) Uani 1 1 d . . .
C19 C 0.6734(4) 0.8872(7) 0.3177(8) 0.063(3) Uani 1 1 d . . .
C20 C 0.6829(6) 1.0366(8) 0.2552(12) 0.098(5) Uani 1 1 d . . .
H20 H 0.6848 1.0865 0.2326 0.118 Uiso 1 1 calc R . .
C21 C 0.6938(5) 0.9839(9) 0.1869(10) 0.088(4) Uani 1 1 d . . .
H21 H 0.7053 0.9974 0.1174 0.106 Uiso 1 1 calc R . .
C22 C 0.6892(4) 0.9051(8) 0.2124(9) 0.074(3) Uani 1 1 d . . .
C23 C 0.6979(5) 0.8478(9) 0.1407(10) 0.097(4) Uani 1 1 d . . .
H23 H 0.7080 0.8585 0.0695 0.116 Uiso 1 1 calc R . .
C24 C 0.6920(5) 0.7764(9) 0.1728(10) 0.102(4) Uani 1 1 d . . .
H24 H 0.6989 0.7373 0.1245 0.122 Uiso 1 1 calc R . .
C25 C 0.6750(5) 0.7602(8) 0.2817(11) 0.092(4) Uani 1 1 d . . .
H25 H 0.6702 0.7105 0.3035 0.111 Uiso 1 1 calc R . .
C26 C 0.5303(5) 0.5922(6) 0.8069(9) 0.086(3) Uani 1 1 d . . .
H26 H 0.5465 0.5869 0.8753 0.104 Uiso 1 1 calc R . .
C27 C 0.4745(5) 0.6217(7) 0.8006(11) 0.094(4) Uani 1 1 d . . .
H27 H 0.4551 0.6364 0.8628 0.113 Uiso 1 1 calc R . .
C28 C 0.4501(4) 0.6283(6) 0.7023(12) 0.095(3) Uani 1 1 d . . .
H28 H 0.4130 0.6469 0.6978 0.115 Uiso 1 1 calc R . .
C29 C 0.4784(5) 0.6080(6) 0.6059(10) 0.077(3) Uani 1 1 d . . .
C30 C 0.5339(5) 0.5819(6) 0.6225(8) 0.073(3) Uani 1 1 d . . .
C31 C 0.5678(5) 0.5589(6) 0.5318(7) 0.064(3) Uani 1 1 d . . .
C32 C 0.4577(4) 0.6138(6) 0.5001(10) 0.089(3) Uani 1 1 d . . .
H32 H 0.4199 0.6281 0.4890 0.107 Uiso 1 1 calc R . .
C33 C 0.4899(5) 0.5998(6) 0.4171(9) 0.080(3) Uani 1 1 d . . .
H33 H 0.4754 0.6094 0.3483 0.096 Uiso 1 1 calc R . .
C34 C 0.5462(5) 0.5705(6) 0.4260(8) 0.075(3) Uani 1 1 d . . .
C35 C 0.5799(5) 0.5500(6) 0.3409(8) 0.087(4) Uani 1 1 d . . .
H35 H 0.5662 0.5534 0.2703 0.104 Uiso 1 1 calc R . .
C36 C 0.6327(5) 0.5252(7) 0.3599(8) 0.093(4) Uani 1 1 d . . .
H36 H 0.6576 0.5152 0.3031 0.112 Uiso 1 1 calc R . .
C37 C 0.6492(5) 0.5149(7) 0.4640(9) 0.090(4) Uani 1 1 d . . .
H37 H 0.6840 0.4907 0.4755 0.107 Uiso 1 1 calc R . .
C38 C 0.6824(5) 0.5794(7) 0.9266(10) 0.090(4) Uani 1 1 d . . .
H38 H 0.6789 0.6292 0.9042 0.107 Uiso 1 1 calc R . .
C39 C 0.7002(5) 0.5629(8) 1.0383(9) 0.097(4) Uani 1 1 d . . .
H39 H 0.7060 0.6015 1.0879 0.117 Uiso 1 1 calc R . .
C40 C 0.7077(5) 0.4911(8) 1.0666(8) 0.085(4) Uani 1 1 d . . .
H40 H 0.7189 0.4802 1.1372 0.102 Uiso 1 1 calc R . .
C41 C 0.6994(4) 0.4319(7) 0.9945(8) 0.062(3) Uani 1 1 d . . .
C42 C 0.6801(4) 0.4503(6) 0.8895(7) 0.055(3) Uani 1 1 d . . .
C43 C 0.6690(4) 0.3944(7) 0.8130(8) 0.051(3) Uani 1 1 d . . .
C44 C 0.7069(4) 0.3561(7) 1.0205(9) 0.070(3) Uani 1 1 d . . .
H44 H 0.7187 0.3425 1.0897 0.084 Uiso 1 1 calc R . .
C45 C 0.6968(5) 0.3012(7) 0.9433(10) 0.079(4) Uani 1 1 d . . .
H45 H 0.7042 0.2511 0.9603 0.094 Uiso 1 1 calc R . .
C46 C 0.6748(4) 0.3198(7) 0.8357(10) 0.066(3) Uani 1 1 d . . .
C47 C 0.6649(5) 0.2657(8) 0.7564(12) 0.085(4) Uani 1 1 d . . .
H47 H 0.6717 0.2147 0.7680 0.102 Uiso 1 1 calc R . .
C48 C 0.6449(5) 0.2922(8) 0.6624(12) 0.090(4) Uani 1 1 d . . .
H48 H 0.6356 0.2577 0.6085 0.108 Uiso 1 1 calc R . .
C49 C 0.6373(4) 0.3678(7) 0.6408(9) 0.072(3) Uani 1 1 d . . .
H49 H 0.6238 0.3825 0.5732 0.086 Uiso 1 1 calc R . .
Cl1 Cl 0.52895(19) 0.6757(4) 0.0996(3) 0.1231(13) Uani 1 1 d . . .
Cl2 Cl 0.69905(13) 0.28235(19) 0.3498(2) 0.0701(8) Uani 1 1 d . . .
Cl3 Cl 0.69652(17) 0.0590(2) 0.8512(3) 0.1020(11) Uani 1 1 d . . .
N1 N 0.6813(3) 0.7145(5) 0.5280(7) 0.078(2) Uani 1 1 d U . .
N2 N 0.6910(3) 0.6287(5) 0.6789(7) 0.083(2) Uani 1 1 d U . .
H2A H 0.7160 0.6397 0.7274 0.099 Uiso 1 1 calc R . .
N3 N 0.6140(5) 0.8130(6) 0.6616(8) 0.090(3) Uani 1 1 d . . .
N4 N 0.5510(4) 0.8064(5) 0.4779(8) 0.079(3) Uani 1 1 d . . .
N5 N 0.6502(3) 0.9230(5) 0.4922(7) 0.069(2) Uani 1 1 d . . .
N6 N 0.6660(4) 0.8166(6) 0.3526(7) 0.064(2) Uani 1 1 d . . .
N7 N 0.5606(3) 0.5720(4) 0.7243(7) 0.069(2) Uani 1 1 d . . .
N8 N 0.6202(4) 0.5363(5) 0.5508(5) 0.068(3) Uani 1 1 d . . .
N9 N 0.6712(3) 0.5243(5) 0.8577(6) 0.061(2) Uani 1 1 d . . .
N10 N 0.6493(3) 0.4207(4) 0.7159(7) 0.0546(19) Uani 1 1 d . . .
O1 O 0.5795(6) 0.6821(8) 0.0454(11) 0.235(6) Uani 1 1 d . . .
O2 O 0.4942(6) 0.7249(10) 0.0536(12) 0.265(8) Uani 1 1 d . . .
O3 O 0.5450(8) 0.6938(8) 0.1944(11) 0.311(10) Uani 1 1 d . . .
O4 O 0.5104(7) 0.6034(9) 0.0983(11) 0.261(9) Uani 1 1 d . . .
O5 O 0.7419(4) 0.2507(7) 0.4128(7) 0.169(4) Uani 1 1 d . . .
O6 O 0.6435(3) 0.2696(5) 0.3896(6) 0.111(3) Uani 1 1 d . . .
O7 O 0.7074(5) 0.3494(6) 0.3185(14) 0.244(8) Uani 1 1 d . . .
O8 O 0.6998(4) 0.2424(8) 0.2535(8) 0.185(5) Uani 1 1 d . . .
O9 O 0.7021(4) 0.0971(5) 0.9498(7) 0.138(3) Uani 1 1 d . . .
O10 O 0.6424(4) 0.0717(7) 0.8044(8) 0.168(5) Uani 1 1 d . . .
O11 O 0.7352(5) 0.0930(8) 0.7791(8) 0.202(5) Uani 1 1 d . . .
O12 O 0.7123(5) -0.0137(7) 0.8559(15) 0.262(8) Uani 1 1 d . . .

loop_
_atom_site_aniso_label
_atom_site_aniso_U_11
_atom_site_aniso_U_22
_atom_site_aniso_U_33
_atom_site_aniso_U_23
_atom_site_aniso_U_13
_atom_site_aniso_U_12
Cu1 0.0604(7) 0.0888(10) 0.0507(7) 0.0251(7) -0.0077(7) -0.0113(7)
Cu2 0.0805(9) 0.0738(9) 0.0445(6) 0.0173(7) -0.0052(7) 0.0199(7)
C1 0.078(5) 0.069(6) 0.088(6) 0.028(4) 0.013(6) -0.016(6)
C2 0.095(11) 0.164(14) 0.086(11) 0.020(9) 0.001(9) -0.005(10)
C3 0.117(13) 0.169(16) 0.085(11) 0.019(10) -0.006(11) 0.004(11)
C4 0.129(14) 0.161(15) 0.096(11) 0.026(10) 0.023(12) -0.002(12)
C5 0.098(12) 0.135(14) 0.101(11) 0.032(9) 0.026(10) -0.003(10)
C6 0.074(9) 0.118(11) 0.086(10) 0.030(7) 0.018(8) -0.002(8)
C7 0.062(9) 0.096(10) 0.101(10) 0.014(8) 0.008(7) -0.006(7)
C8 0.107(13) 0.139(15) 0.122(13) 0.034(11) 0.047(10) 0.008(10)
C9 0.092(11) 0.137(13) 0.138(14) 0.011(11) 0.031(10) 0.011(9)
C10 0.072(10) 0.121(12) 0.124(13) 0.016(10) 0.015(9) 0.001(8)
C11 0.061(8) 0.142(13) 0.144(14) 0.017(11) -0.005(9) -0.006(8)
C12 0.070(10) 0.138(13) 0.129(12) 0.015(10) -0.022(8) -0.004(9)
C13 0.064(8) 0.112(11) 0.112(10) 0.015(8) -0.025(7) -0.007(7)
C14 0.119(10) 0.082(10) 0.067(7) -0.009(8) -0.019(7) -0.029(9)
C15 0.138(14) 0.083(12) 0.094(12) -0.012(10) -0.021(9) -0.021(10)
C16 0.123(12) 0.085(11) 0.109(11) 0.006(10) -0.031(10) -0.015(9)
C17 0.098(9) 0.085(11) 0.080(9) 0.024(9) -0.021(7) -0.014(7)
C18 0.066(7) 0.074(10) 0.050(6) 0.014(7) -0.021(5) -0.025(6)
C19 0.059(7) 0.084(10) 0.046(6) 0.021(7) -0.019(5) -0.023(6)
C20 0.106(11) 0.095(13) 0.094(11) 0.039(10) -0.014(8) -0.016(9)
C21 0.087(8) 0.113(13) 0.065(9) 0.038(8) -0.009(7) -0.013(9)
C22 0.066(7) 0.105(11) 0.053(7) 0.012(8) -0.012(6) -0.023(7)
C23 0.095(9) 0.125(14) 0.070(9) -0.004(10) -0.018(6) -0.013(10)
C24 0.116(11) 0.116(13) 0.074(10) -0.022(9) -0.017(7) 0.004(9)
C25 0.101(10) 0.100(11) 0.076(9) -0.005(9) -0.025(7) 0.001(8)
C26 0.083(9) 0.096(10) 0.081(8) 0.006(7) 0.019(7) 0.007(7)
C27 0.084(9) 0.108(11) 0.090(9) 0.010(8) 0.030(7) 0.017(8)
C28 0.074(8) 0.104(9) 0.108(9) 0.007(9) 0.010(9) 0.020(6)
C29 0.059(8) 0.091(9) 0.082(9) 0.019(7) -0.001(7) 0.008(7)
C30 0.066(8) 0.078(9) 0.075(8) 0.019(6) 0.004(6) 0.008(6)
C31 0.063(7) 0.079(8) 0.050(6) 0.019(5) -0.006(6) 0.015(6)
C32 0.068(7) 0.114(10) 0.087(8) 0.022(8) -0.015(8) 0.009(6)
C33 0.069(9) 0.103(10) 0.069(7) 0.020(7) -0.017(6) 0.009(7)
C34 0.073(8) 0.092(9) 0.059(7) 0.015(6) -0.007(6) 0.007(7)
C35 0.097(9) 0.120(10) 0.044(6) 0.034(6) -0.002(6) 0.011(8)
C36 0.095(9) 0.136(12) 0.049(7) 0.022(7) 0.014(6) 0.024(8)
C37 0.080(9) 0.136(11) 0.053(8) 0.015(7) 0.013(6) 0.027(8)
C38 0.119(10) 0.077(10) 0.072(8) 0.000(8) -0.018(7) 0.020(8)
C39 0.133(11) 0.094(11) 0.065(9) -0.028(8) -0.026(7) 0.016(9)
C40 0.109(9) 0.096(10) 0.050(6) 0.001(8) -0.019(6) 0.011(8)
C41 0.056(6) 0.078(8) 0.053(6) 0.010(7) -0.001(5) 0.005(6)
C42 0.046(6) 0.070(8) 0.047(6) 0.011(6) -0.002(4) 0.010(5)
C43 0.043(6) 0.060(9) 0.050(6) 0.007(6) 0.014(5) 0.011(6)
C44 0.053(6) 0.085(10) 0.073(8) 0.044(8) -0.004(5) 0.011(6)
C45 0.074(8) 0.073(10) 0.089(9) 0.045(7) 0.006(7) 0.009(7)
C46 0.056(7) 0.066(9) 0.076(8) 0.022(8) 0.009(6) 0.007(6)
C47 0.079(9) 0.071(10) 0.106(10) 0.012(9) 0.007(7) 0.005(7)
C48 0.088(10) 0.077(11) 0.104(12) 0.001(9) 0.001(8) 0.005(8)
C49 0.068(8) 0.071(9) 0.077(8) 0.002(7) -0.002(6) 0.011(7)
Cl1 0.156(4) 0.170(4) 0.0432(17) 0.010(2) 0.010(2) 0.025(4)
Cl2 0.067(2) 0.078(2) 0.0656(18) -0.0003(18) 0.0077(16) -0.0089(18)
Cl3 0.126(3) 0.097(3) 0.084(2) -0.005(2) -0.002(2) 0.046(2)
N1 0.091(5) 0.064(5) 0.080(5) 0.034(4) 0.011(5) -0.028(5)
N2 0.105(6) 0.070(6) 0.073(5) 0.026(4) -0.005(5) -0.014(5)
N3 0.072(8) 0.129(9) 0.068(7) 0.044(6) 0.012(6) 0.004(7)
N4 0.058(6) 0.090(7) 0.089(8) 0.014(6) -0.008(5) -0.021(5)
N5 0.082(6) 0.075(6) 0.050(5) 0.008(5) -0.013(5) -0.022(5)
N6 0.074(6) 0.080(8) 0.038(5) 0.011(5) -0.014(4) -0.013(5)
N7 0.063(5) 0.082(6) 0.063(6) 0.007(5) 0.011(5) 0.011(4)
N8 0.075(6) 0.105(7) 0.025(4) 0.019(4) -0.009(4) 0.014(6)
N9 0.077(6) 0.069(7) 0.038(5) 0.010(5) -0.016(4) 0.006(5)
N10 0.045(4) 0.067(5) 0.052(5) 0.007(5) 0.005(4) 0.014(4)
O1 0.204(13) 0.292(17) 0.208(13) -0.047(12) 0.027(10) -0.015(11)
O2 0.201(13) 0.340(19) 0.254(14) 0.188(14) 0.062(10) 0.092(12)
O3 0.60(3) 0.176(12) 0.157(11) -0.070(11) -0.004(14) 0.039(13)
O4 0.42(2) 0.166(12) 0.202(13) 0.030(11) -0.115(13) -0.115(14)
O5 0.111(8) 0.271(13) 0.126(7) 0.039(8) -0.039(6) 0.027(8)
O6 0.088(6) 0.164(9) 0.080(5) -0.011(5) 0.009(5) -0.001(6)
O7 0.222(13) 0.053(7) 0.46(2) 0.001(11) 0.063(13) -0.048(8)
O8 0.105(8) 0.303(15) 0.148(10) -0.099(10) 0.011(6) 0.027(8)
O9 0.186(10) 0.133(8) 0.094(7) 0.000(6) 0.013(5) 0.020(7)
O10 0.137(9) 0.213(12) 0.155(8) -0.083(8) -0.074(7) 0.078(8)
O11 0.219(13) 0.270(15) 0.118(7) 0.035(9) 0.066(9) 0.037(11)
O12 0.157(10) 0.116(10) 0.51(2) -0.047(14) -0.058(13) 0.049(8)

loop_
_atom_type_symbol
_atom_type_description
_atom_type_scat_dispersion_real
_atom_type_scat_dispersion_imag
_atom_type_scat_source
C C 0.0033 0.0016 'International Tables Vol C Tables 4.2.6.8 and 6.1.1.4'
H H 0.0000 0.0000 'International Tables Vol C Tables 4.2.6.8 and 6.1.1.4'
N N 0.0061 0.0033 'International Tables Vol C Tables 4.2.6.8 and 6.1.1.4'
O O 0.0106 0.0060 'International Tables Vol C Tables 4.2.6.8 and 6.1.1.4'
Cl Cl 0.1484 0.1585 'International Tables Vol C Tables 4.2.6.8 and 6.1.1.4'
Cu Cu 0.3201 1.2651 'International Tables Vol C Tables 4.2.6.8 and 6.1.1.4'

loop_
_geom_angle_atom_site_label_1
_geom_angle_atom_site_label_2
_geom_angle_atom_site_label_3
_geom_angle
_geom_angle_site_symmetry_1
_geom_angle_site_symmetry_3
_geom_angle_publ_flag
N1 Cu1 N6 93.6(4) . . ?
N1 Cu1 N3 92.8(4) . . ?
N6 Cu1 N3 173.3(4) . . ?
N1 Cu1 N5 145.4(3) . . ?
N6 Cu1 N5 79.9(4) . . ?
N3 Cu1 N5 93.8(4) . . ?
N1 Cu1 N4 118.8(3) . . ?
N6 Cu1 N4 97.8(4) . . ?
N3 Cu1 N4 80.6(4) . . ?
N5 Cu1 N4 95.8(3) . . ?
N8 Cu2 N9 175.7(4) . . ?
N8 Cu2 N2 90.0(4) . . ?
N9 Cu2 N2 94.1(3) . . ?
N8 Cu2 N10 95.7(4) . . ?
N9 Cu2 N10 80.4(4) . . ?
N2 Cu2 N10 146.6(3) . . ?
N8 Cu2 N7 79.2(4) . . ?
N9 Cu2 N7 100.6(3) . . ?
N2 Cu2 N7 104.1(3) . . ?
N10 Cu2 N7 109.3(3) . . ?
N1 C1 N2 177.4(12) . . ?
N3 C2 C3 115.5(14) . . ?
N3 C2 H2 122.2 . . ?
C3 C2 H2 122.2 . . ?
C4 C3 C2 120.5(15) . . ?
C4 C3 H3 119.7 . . ?
C2 C3 H3 119.7 . . ?
C3 C4 C5 123.8(15) . . ?
C3 C4 H4 118.1 . . ?
C5 C4 H4 118.1 . . ?
C6 C5 C4 112.3(14) . . ?
C6 C5 C8 119.5(14) . . ?
C4 C5 C8 128.1(15) . . ?
N3 C6 C5 122.8(12) . . ?
N3 C6 C7 118.2(11) . . ?
C5 C6 C7 118.9(13) . . ?
N4 C7 C10 125.5(12) . . ?
N4 C7 C6 115.7(11) . . ?
C10 C7 C6 118.7(12) . . ?
C9 C8 C5 121.0(13) . . ?
C9 C8 H8 119.5 . . ?
C5 C8 H8 119.5 . . ?
C8 C9 C10 123.5(14) . . ?
C8 C9 H9 118.2 . . ?
C10 C9 H9 118.2 . . ?
C7 C10 C11 114.5(13) . . ?
C7 C10 C9 118.3(14) . . ?
C11 C10 C9 127.2(14) . . ?
C12 C11 C10 120.6(13) . . ?
C12 C11 H11 119.7 . . ?
C10 C11 H11 119.7 . . ?
C11 C12 C13 120.9(13) . . ?
C11 C12 H12 119.6 . . ?
C13 C12 H12 119.6 . . ?
N4 C13 C12 119.8(12) . . ?
N4 C13 H13 120.1 . . ?
C12 C13 H13 120.1 . . ?
N5 C14 C15 127.3(12) . . ?
N5 C14 H14 116.3 . . ?
C15 C14 H14 116.3 . . ?
C16 C15 C14 118.8(15) . . ?
C16 C15 H15 120.6 . . ?
C14 C15 H15 120.6 . . ?
C15 C16 C17 121.3(14) . . ?
C15 C16 H16 119.3 . . ?
C17 C16 H16 119.3 . . ?
C20 C17 C18 118.6(13) . . ?
C20 C17 C16 129.8(14) . . ?
C18 C17 C16 111.5(12) . . ?
N5 C18 C19 115.4(10) . . ?
N5 C18 C17 123.6(11) . . ?
C19 C18 C17 121.0(11) . . ?
N6 C19 C18 117.8(10) . . ?
N6 C19 C22 123.5(12) . . ?
C18 C19 C22 118.7(12) . . ?
C21 C20 C17 121.7(14) . . ?
C21 C20 H20 119.2 . . ?
C17 C20 H20 119.2 . . ?
C20 C21 C22 123.3(12) . . ?
C20 C21 H21 118.3 . . ?
C22 C21 H21 118.3 . . ?
C23 C22 C19 118.5(12) . . ?
C23 C22 C21 124.9(12) . . ?
C19 C22 C21 116.6(12) . . ?
C24 C23 C22 120.0(12) . . ?
C24 C23 H23 120.0 . . ?
C22 C23 H23 120.0 . . ?
C23 C24 C25 119.9(13) . . ?
C23 C24 H24 120.1 . . ?
C25 C24 H24 120.1 . . ?
N6 C25 C24 120.3(13) . . ?
N6 C25 H25 119.8 . . ?
C24 C25 H25 119.8 . . ?
N7 C26 C27 124.6(11) . . ?
N7 C26 H26 117.7 . . ?
C27 C26 H26 117.7 . . ?
C28 C27 C26 118.4(10) . . ?
C28 C27 H27 120.8 . . ?
C26 C27 H27 120.8 . . ?
C27 C28 C29 122.6(10) . . ?
C27 C28 H28 118.7 . . ?
C29 C28 H28 118.7 . . ?
C30 C29 C32 119.1(11) . . ?
C30 C29 C28 113.5(10) . . ?
C32 C29 C28 127.4(12) . . ?
C29 C30 N7 125.7(10) . . ?
C29 C30 C31 119.7(10) . . ?
N7 C30 C31 114.5(9) . . ?
N8 C31 C34 122.9(9) . . ?
N8 C31 C30 117.7(9) . . ?
C34 C31 C30 118.9(10) . . ?
C33 C32 C29 121.6(10) . . ?
C33 C32 H32 119.2 . . ?
C29 C32 H32 119.2 . . ?
C32 C33 C34 123.2(10) . . ?
C32 C33 H33 118.4 . . ?
C34 C33 H33 118.4 . . ?
C35 C34 C31 117.8(10) . . ?
C35 C34 C33 125.0(10) . . ?
C31 C34 C33 117.1(10) . . ?
C36 C35 C34 119.2(10) . . ?
C36 C35 H35 120.4 . . ?
C34 C35 H35 120.4 . . ?
C35 C36 C37 118.5(10) . . ?
C35 C36 H36 120.7 . . ?
C37 C36 H36 120.7 . . ?
N8 C37 C36 125.6(10) . . ?
N8 C37 H37 117.2 . . ?
C36 C37 H37 117.2 . . ?
N9 C38 C39 120.8(11) . . ?
N9 C38 H38 119.6 . . ?
C39 C38 H38 119.6 . . ?
C40 C39 C38 118.4(11) . . ?
C40 C39 H39 120.8 . . ?
C38 C39 H39 120.8 . . ?
C39 C40 C41 122.4(10) . . ?
C39 C40 H40 118.8 . . ?
C41 C40 H40 118.8 . . ?
C40 C41 C44 124.4(10) . . ?
C40 C41 C42 117.2(10) . . ?
C44 C41 C42 118.4(11) . . ?
N9 C42 C43 117.0(9) . . ?
N9 C42 C41 121.9(10) . . ?
C43 C42 C41 121.1(10) . . ?
C46 C43 N10 123.2(10) . . ?
C46 C43 C42 122.3(11) . . ?
N10 C43 C42 114.4(10) . . ?
C45 C44 C41 120.1(10) . . ?
C45 C44 H44 120.0 . . ?
C41 C44 H44 120.0 . . ?
C44 C45 C46 121.7(11) . . ?
C44 C45 H45 119.2 . . ?
C46 C45 H45 119.2 . . ?
C43 C46 C47 120.7(11) . . ?
C43 C46 C45 116.3(12) . . ?
C47 C46 C45 122.8(13) . . ?
C48 C47 C46 115.2(13) . . ?
C48 C47 H47 122.4 . . ?
C46 C47 H47 122.4 . . ?
C47 C48 C49 123.7(13) . . ?
C47 C48 H48 118.1 . . ?
C49 C48 H48 118.1 . . ?
N10 C49 C48 121.2(11) . . ?
N10 C49 H49 119.4 . . ?
C48 C49 H49 119.4 . . ?
O3 Cl1 O2 114.3(11) . . ?
O3 Cl1 O4 110.2(10) . . ?
O2 Cl1 O4 115.1(11) . . ?
O3 Cl1 O1 100.0(11) . . ?
O2 Cl1 O1 105.5(9) . . ?
O4 Cl1 O1 110.6(10) . . ?
O7 Cl2 O8 102.6(9) . . ?
O7 Cl2 O5 116.1(8) . . ?
O8 Cl2 O5 105.3(6) . . ?
O7 Cl2 O6 113.6(7) . . ?
O8 Cl2 O6 103.3(6) . . ?
O5 Cl2 O6 114.0(6) . . ?
O12 Cl3 O9 113.7(9) . . ?
O12 Cl3 O11 105.3(8) . . ?
O9 Cl3 O11 106.5(7) . . ?
O12 Cl3 O10 114.7(8) . . ?
O9 Cl3 O10 111.2(6) . . ?
O11 Cl3 O10 104.4(8) . . ?
C1 N1 Cu1 134.5(9) . . ?
C1 N2 Cu2 128.1(7) . . ?
C1 N2 H2A 116.0 . . ?
Cu2 N2 H2A 116.0 . . ?
C2 N3 C6 125.0(12) . . ?
C2 N3 Cu1 121.8(10) . . ?
C6 N3 Cu1 113.2(9) . . ?
C7 N4 C13 118.7(10) . . ?
C7 N4 Cu1 111.8(8) . . ?
C13 N4 Cu1 129.0(8) . . ?
C14 N5 C18 116.9(9) . . ?
C14 N5 Cu1 130.5(8) . . ?
C18 N5 Cu1 112.3(8) . . ?
C19 N6 C25 117.8(10) . . ?
C19 N6 Cu1 114.4(7) . . ?
C25 N6 Cu1 127.7(9) . . ?
C26 N7 C30 115.0(8) . . ?
C26 N7 Cu2 134.2(8) . . ?
C30 N7 Cu2 110.5(7) . . ?
C31 N8 C37 115.0(8) . . ?
C31 N8 Cu2 117.9(7) . . ?
C37 N8 Cu2 127.1(7) . . ?
C38 N9 C42 119.2(8) . . ?
C38 N9 Cu2 127.2(8) . . ?
C42 N9 Cu2 113.4(7) . . ?
C49 N10 C43 115.7(9) . . ?
C49 N10 Cu2 129.5(7) . . ?
C43 N10 Cu2 114.6(7) . . ?

loop_
_geom_bond_atom_site_label_1
_geom_bond_atom_site_label_2
_geom_bond_distance
_geom_bond_site_symmetry_2
_geom_bond_publ_flag
Cu1 N1 1.930(9) . ?
Cu1 N6 1.976(9) . ?
Cu1 N3 2.036(9) . ?
Cu1 N5 2.048(8) . ?
Cu1 N4 2.148(8) . ?
Cu2 N8 1.988(7) . ?
Cu2 N9 1.993(7) . ?
Cu2 N2 1.993(8) . ?
Cu2 N10 2.022(7) . ?
Cu2 N7 2.141(7) . ?
C1 N1 1.151(12) . ?
C1 N2 1.267(12) . ?
C2 N3 1.270(15) . ?
C2 C3 1.421(17) . ?
C2 H2 0.9300 . ?
C3 C4 1.309(16) . ?
C3 H3 0.9300 . ?
C4 C5 1.395(18) . ?
C4 H4 0.9300 . ?
C5 C6 1.377(16) . ?
C5 C8 1.423(18) . ?
C6 N3 1.331(13) . ?
C6 C7 1.508(15) . ?
C7 N4 1.305(12) . ?
C7 C10 1.391(14) . ?
C8 C9 1.327(17) . ?
C8 H8 0.9300 . ?
C9 C10 1.416(16) . ?
C9 H9 0.9300 . ?
C10 C11 1.413(16) . ?
C11 C12 1.330(15) . ?
C11 H11 0.9300 . ?
C12 C13 1.391(14) . ?
C12 H12 0.9300 . ?
C13 N4 1.350(12) . ?
C13 H13 0.9300 . ?
C14 N5 1.319(12) . ?
C14 C15 1.342(16) . ?
C14 H14 0.9300 . ?
C15 C16 1.281(15) . ?
C15 H15 0.9300 . ?
C16 C17 1.549(17) . ?
C16 H16 0.9300 . ?
C17 C20 1.334(14) . ?
C17 C18 1.424(14) . ?
C18 N5 1.358(11) . ?
C18 C19 1.376(13) . ?
C19 N6 1.336(11) . ?
C19 C22 1.388(13) . ?
C20 C21 1.285(15) . ?
C20 H20 0.9300 . ?
C21 C22 1.437(15) . ?
C21 H21 0.9300 . ?
C22 C23 1.364(13) . ?
C23 C24 1.335(15) . ?
C23 H23 0.9300 . ?
C24 C25 1.431(15) . ?
C24 H24 0.9300 . ?
C25 N6 1.347(13) . ?
C25 H25 0.9300 . ?
C26 N7 1.293(11) . ?
C26 C27 1.408(13) . ?
C26 H26 0.9300 . ?
C27 C28 1.347(13) . ?
C27 H27 0.9300 . ?
C28 C29 1.409(13) . ?
C28 H28 0.9300 . ?
C29 C30 1.394(13) . ?
C29 C32 1.397(12) . ?
C30 N7 1.414(11) . ?
C30 C31 1.432(12) . ?
C31 N8 1.312(10) . ?
C31 C34 1.415(12) . ?
C32 C33 1.296(12) . ?
C32 H32 0.9300 . ?
C33 C34 1.422(13) . ?
C33 H33 0.9300 . ?
C34 C35 1.363(13) . ?
C35 C36 1.333(13) . ?
C35 H35 0.9300 . ?
C36 C37 1.354(12) . ?
C36 H36 0.9300 . ?
C37 N8 1.324(11) . ?
C37 H37 0.9300 . ?
C38 N9 1.323(12) . ?
C38 C39 1.470(14) . ?
C38 H38 0.9300 . ?
C39 C40 1.333(13) . ?
C39 H39 0.9300 . ?
C40 C41 1.391(13) . ?
C40 H40 0.9300 . ?
C41 C44 1.393(12) . ?
C41 C42 1.412(12) . ?
C42 N9 1.388(11) . ?
C42 C43 1.395(12) . ?
C43 C46 1.360(12) . ?
C43 N10 1.366(11) . ?
C44 C45 1.385(14) . ?
C44 H44 0.9300 . ?
C45 C46 1.463(14) . ?
C45 H45 0.9300 . ?
C46 C47 1.390(14) . ?
C47 C48 1.337(14) . ?
C47 H47 0.9300 . ?
C48 C49 1.379(14) . ?
C48 H48 0.9300 . ?
C49 N10 1.350(11) . ?
C49 H49 0.9300 . ?
Cl1 O3 1.271(13) . ?
Cl1 O2 1.321(12) . ?
Cl1 O4 1.356(12) . ?
Cl1 O1 1.363(13) . ?
Cl2 O7 1.268(11) . ?
Cl2 O8 1.385(9) . ?
Cl2 O5 1.388(9) . ?
Cl2 O6 1.409(8) . ?
Cl3 O12 1.344(11) . ?
Cl3 O9 1.398(9) . ?
Cl3 O11 1.405(11) . ?
Cl3 O10 1.411(9) . ?
N2 H2A 0.8600 . ?

loop_
_geom_torsion_atom_site_label_1
_geom_torsion_atom_site_label_2
_geom_torsion_atom_site_label_3
_geom_torsion_atom_site_label_4
_geom_torsion
_geom_torsion_site_symmetry_1
_geom_torsion_site_symmetry_2
_geom_torsion_site_symmetry_3
_geom_torsion_site_symmetry_4
_geom_torsion_publ_flag
N3 C2 C3 C4 -3(2) . . . . ?
C2 C3 C4 C5 2(3) . . . . ?
C3 C4 C5 C6 1(2) . . . . ?
C3 C4 C5 C8 177.7(15) . . . . ?
C4 C5 C6 N3 -3(2) . . . . ?
C8 C5 C6 N3 -180.0(12) . . . . ?
C4 C5 C6 C7 -179.6(12) . . . . ?
C8 C5 C6 C7 4(2) . . . . ?
N3 C6 C7 N4 5.7(17) . . . . ?
C5 C6 C7 N4 -177.7(12) . . . . ?
N3 C6 C7 C10 -177.3(11) . . . . ?
C5 C6 C7 C10 -0.6(18) . . . . ?
C6 C5 C8 C9 -5(2) . . . . ?
C4 C5 C8 C9 178.8(16) . . . . ?
C5 C8 C9 C10 3(2) . . . . ?
N4 C7 C10 C11 -2(2) . . . . ?
C6 C7 C10 C11 -179.0(11) . . . . ?
N4 C7 C10 C9 175.5(12) . . . . ?
C6 C7 C10 C9 -1(2) . . . . ?
C8 C9 C10 C7 0(2) . . . . ?
C8 C9 C10 C11 177.5(16) . . . . ?
C7 C10 C11 C12 0(2) . . . . ?
C9 C10 C11 C12 -177.9(16) . . . . ?
C10 C11 C12 C13 2(2) . . . . ?
C11 C12 C13 N4 -1(2) . . . . ?
N5 C14 C15 C16 5(2) . . . . ?
C14 C15 C16 C17 -9(2) . . . . ?
C15 C16 C17 C20 -176.6(14) . . . . ?
C15 C16 C17 C18 8.1(18) . . . . ?
C20 C17 C18 N5 -179.8(10) . . . . ?
C16 C17 C18 N5 -3.9(14) . . . . ?
C20 C17 C18 C19 -1.0(16) . . . . ?
C16 C17 C18 C19 174.9(9) . . . . ?
N5 C18 C19 N6 1.9(12) . . . . ?
C17 C18 C19 N6 -177.0(9) . . . . ?
N5 C18 C19 C22 -178.8(8) . . . . ?
C17 C18 C19 C22 2.3(14) . . . . ?
C18 C17 C20 C21 -2(2) . . . . ?
C16 C17 C20 C21 -176.9(13) . . . . ?
C17 C20 C21 C22 3(2) . . . . ?
N6 C19 C22 C23 -0.4(14) . . . . ?
C18 C19 C22 C23 -179.7(9) . . . . ?
N6 C19 C22 C21 178.3(9) . . . . ?
C18 C19 C22 C21 -1.1(13) . . . . ?
C20 C21 C22 C23 176.9(12) . . . . ?
C20 C21 C22 C19 -1.7(17) . . . . ?
C19 C22 C23 C24 -0.9(17) . . . . ?
C21 C22 C23 C24 -179.4(11) . . . . ?
C22 C23 C24 C25 2(2) . . . . ?
C23 C24 C25 N6 -1.3(19) . . . . ?
N7 C26 C27 C28 1.4(18) . . . . ?
C26 C27 C28 C29 -1.1(17) . . . . ?
C27 C28 C29 C30 -0.9(16) . . . . ?
C27 C28 C29 C32 -178.6(12) . . . . ?
C32 C29 C30 N7 -179.1(9) . . . . ?
C28 C29 C30 N7 3.0(17) . . . . ?
C32 C29 C30 C31 -2.5(17) . . . . ?
C28 C29 C30 C31 179.7(9) . . . . ?
C29 C30 C31 N8 178.5(10) . . . . ?
N7 C30 C31 N8 -4.4(14) . . . . ?
C29 C30 C31 C34 6.5(15) . . . . ?
N7 C30 C31 C34 -176.5(9) . . . . ?
C30 C29 C32 C33 -4.1(17) . . . . ?
C28 C29 C32 C33 173.5(12) . . . . ?
C29 C32 C33 C34 6.5(18) . . . . ?
N8 C31 C34 C35 6.6(16) . . . . ?
C30 C31 C34 C35 178.2(11) . . . . ?
N8 C31 C34 C33 -175.9(10) . . . . ?
C30 C31 C34 C33 -4.3(15) . . . . ?
C32 C33 C34 C35 175.1(12) . . . . ?
C32 C33 C34 C31 -2.2(17) . . . . ?
C31 C34 C35 C36 -4.6(17) . . . . ?
C33 C34 C35 C36 178.1(11) . . . . ?
C34 C35 C36 C37 5.8(19) . . . . ?
C35 C36 C37 N8 -9(2) . . . . ?
N9 C38 C39 C40 3.5(19) . . . . ?
C38 C39 C40 C41 0.1(19) . . . . ?
C39 C40 C41 C44 179.9(11) . . . . ?
C39 C40 C41 C42 -2.7(16) . . . . ?
C40 C41 C42 N9 2.0(13) . . . . ?
C44 C41 C42 N9 179.6(8) . . . . ?
C40 C41 C42 C43 -178.1(8) . . . . ?
C44 C41 C42 C43 -0.5(13) . . . . ?
N9 C42 C43 C46 -178.3(9) . . . . ?
C41 C42 C43 C46 1.7(14) . . . . ?
N9 C42 C43 N10 -1.5(12) . . . . ?
C41 C42 C43 N10 178.6(7) . . . . ?
C40 C41 C44 C45 179.1(10) . . . . ?
C42 C41 C44 C45 1.7(14) . . . . ?
C41 C44 C45 C46 -4.0(15) . . . . ?
N10 C43 C46 C47 5.2(15) . . . . ?
C42 C43 C46 C47 -178.2(9) . . . . ?
N10 C43 C46 C45 179.7(8) . . . . ?
C42 C43 C46 C45 -3.8(14) . . . . ?
C44 C45 C46 C43 4.9(15) . . . . ?
C44 C45 C46 C47 179.3(10) . . . . ?
C43 C46 C47 C48 -5.7(16) . . . . ?
C45 C46 C47 C48 -179.8(10) . . . . ?
C46 C47 C48 C49 3.7(17) . . . . ?
C47 C48 C49 N10 -1.0(18) . . . . ?
N2 C1 N1 Cu1 97(31) . . . . ?
N6 Cu1 N1 C1 179.7(11) . . . . ?
N3 Cu1 N1 C1 1.4(11) . . . . ?
N5 Cu1 N1 C1 102.3(12) . . . . ?
N4 Cu1 N1 C1 -79.4(12) . . . . ?
N1 C1 N2 Cu2 3(31) . . . . ?
N8 Cu2 N2 C1 14.8(10) . . . . ?
N9 Cu2 N2 C1 -166.1(9) . . . . ?
N10 Cu2 N2 C1 115.2(10) . . . . ?
N7 Cu2 N2 C1 -64.1(10) . . . . ?
C3 C2 N3 C6 1(2) . . . . ?
C3 C2 N3 Cu1 -179.1(9) . . . . ?
C5 C6 N3 C2 2(2) . . . . ?
C7 C6 N3 C2 178.6(14) . . . . ?
C5 C6 N3 Cu1 -177.8(11) . . . . ?
C7 C6 N3 Cu1 -1.3(14) . . . . ?
N1 Cu1 N3 C2 59.6(12) . . . . ?
N6 Cu1 N3 C2 -105(4) . . . . ?
N5 Cu1 N3 C2 -86.4(12) . . . . ?
N4 Cu1 N3 C2 178.4(13) . . . . ?
N1 Cu1 N3 C6 -120.4(8) . . . . ?
N6 Cu1 N3 C6 75(4) . . . . ?
N5 Cu1 N3 C6 93.5(8) . . . . ?
N4 Cu1 N3 C6 -1.7(8) . . . . ?
C10 C7 N4 C13 3.2(18) . . . . ?
C6 C7 N4 C13 -180.0(11) . . . . ?
C10 C7 N4 Cu1 176.5(11) . . . . ?
C6 C7 N4 Cu1 -6.7(13) . . . . ?
C12 C13 N4 C7 -1.5(16) . . . . ?
C12 C13 N4 Cu1 -173.5(8) . . . . ?
N1 Cu1 N4 C7 92.8(9) . . . . ?
N6 Cu1 N4 C7 -168.7(8) . . . . ?
N3 Cu1 N4 C7 4.8(8) . . . . ?
N5 Cu1 N4 C7 -88.2(8) . . . . ?
N1 Cu1 N4 C13 -94.8(10) . . . . ?
N6 Cu1 N4 C13 3.7(10) . . . . ?
N3 Cu1 N4 C13 177.2(10) . . . . ?
N5 Cu1 N4 C13 84.3(10) . . . . ?
C15 C14 N5 C18 -0.8(18) . . . . ?
C15 C14 N5 Cu1 -174.3(11) . . . . ?
C19 C18 N5 C14 -178.2(9) . . . . ?
C17 C18 N5 C14 0.7(14) . . . . ?
C19 C18 N5 Cu1 -3.5(10) . . . . ?
C17 C18 N5 Cu1 175.3(8) . . . . ?
N1 Cu1 N5 C14 -101.6(10) . . . . ?
N6 Cu1 N5 C14 176.8(9) . . . . ?
N3 Cu1 N5 C14 -1.0(10) . . . . ?
N4 Cu1 N5 C14 79.9(9) . . . . ?
N1 Cu1 N5 C18 84.6(8) . . . . ?
N6 Cu1 N5 C18 3.1(6) . . . . ?
N3 Cu1 N5 C18 -174.8(7) . . . . ?
N4 Cu1 N5 C18 -93.9(6) . . . . ?
C18 C19 N6 C25 -179.9(9) . . . . ?
C22 C19 N6 C25 0.8(15) . . . . ?
C18 C19 N6 Cu1 0.9(11) . . . . ?
C22 C19 N6 Cu1 -178.5(7) . . . . ?
C24 C25 N6 C19 0.1(16) . . . . ?
C24 C25 N6 Cu1 179.2(8) . . . . ?
N1 Cu1 N6 C19 -147.9(7) . . . . ?
N3 Cu1 N6 C19 17(4) . . . . ?
N5 Cu1 N6 C19 -2.1(7) . . . . ?
N4 Cu1 N6 C19 92.4(7) . . . . ?
N1 Cu1 N6 C25 33.0(9) . . . . ?
N3 Cu1 N6 C25 -162(4) . . . . ?
N5 Cu1 N6 C25 178.7(9) . . . . ?
N4 Cu1 N6 C25 -86.8(9) . . . . ?
C27 C26 N7 C30 0.4(15) . . . . ?
C27 C26 N7 Cu2 174.2(8) . . . . ?
C29 C30 N7 C26 -2.8(15) . . . . ?
C31 C30 N7 C26 -179.6(10) . . . . ?
C29 C30 N7 Cu2 -178.1(10) . . . . ?
C31 C30 N7 Cu2 5.1(11) . . . . ?
N8 Cu2 N7 C26 -177.5(11) . . . . ?
N9 Cu2 N7 C26 6.9(11) . . . . ?
N2 Cu2 N7 C26 -90.2(10) . . . . ?
N10 Cu2 N7 C26 90.2(10) . . . . ?
N8 Cu2 N7 C30 -3.4(7) . . . . ?
N9 Cu2 N7 C30 -179.1(7) . . . . ?
N2 Cu2 N7 C30 83.9(7) . . . . ?
N10 Cu2 N7 C30 -95.7(7) . . . . ?
C34 C31 N8 C37 -9.1(16) . . . . ?
C30 C31 N8 C37 179.2(10) . . . . ?
C34 C31 N8 Cu2 173.0(8) . . . . ?
C30 C31 N8 Cu2 1.3(13) . . . . ?
C36 C37 N8 C31 10.6(19) . . . . ?
C36 C37 N8 Cu2 -171.7(10) . . . . ?
N9 Cu2 N8 C31 88(5) . . . . ?
N2 Cu2 N8 C31 -103.1(8) . . . . ?
N10 Cu2 N8 C31 109.8(8) . . . . ?
N7 Cu2 N8 C31 1.3(8) . . . . ?
N9 Cu2 N8 C37 -89(5) . . . . ?
N2 Cu2 N8 C37 79.3(11) . . . . ?
N10 Cu2 N8 C37 -67.8(11) . . . . ?
N7 Cu2 N8 C37 -176.4(11) . . . . ?
C39 C38 N9 C42 -4.2(16) . . . . ?
C39 C38 N9 Cu2 -179.8(8) . . . . ?
C43 C42 N9 C38 -178.4(9) . . . . ?
C41 C42 N9 C38 1.5(14) . . . . ?
C43 C42 N9 Cu2 -2.2(10) . . . . ?
C41 C42 N9 Cu2 177.7(6) . . . . ?
N8 Cu2 N9 C38 -159(5) . . . . ?
N2 Cu2 N9 C38 32.5(10) . . . . ?
N10 Cu2 N9 C38 179.4(10) . . . . ?
N7 Cu2 N9 C38 -72.7(10) . . . . ?
N8 Cu2 N9 C42 25(6) . . . . ?
N2 Cu2 N9 C42 -143.3(6) . . . . ?
N10 Cu2 N9 C42 3.5(6) . . . . ?
N7 Cu2 N9 C42 111.5(6) . . . . ?
C48 C49 N10 C43 0.0(14) . . . . ?
C48 C49 N10 Cu2 175.9(8) . . . . ?
C46 C43 N10 C49 -2.2(13) . . . . ?
C42 C43 N10 C49 -179.0(7) . . . . ?
C46 C43 N10 Cu2 -178.7(7) . . . . ?
C42 C43 N10 Cu2 4.5(10) . . . . ?
N8 Cu2 N10 C49 1.2(8) . . . . ?
N9 Cu2 N10 C49 179.6(8) . . . . ?
N2 Cu2 N10 C49 -97.6(9) . . . . ?
N7 Cu2 N10 C49 81.7(8) . . . . ?
N8 Cu2 N10 C43 177.1(6) . . . . ?
N9 Cu2 N10 C43 -4.4(6) . . . . ?
N2 Cu2 N10 C43 78.4(8) . . . . ?
N7 Cu2 N10 C43 -102.4(6) . . . . ?

loop_
_platon_squeeze_void_nr
_platon_squeeze_void_average_x
_platon_squeeze_void_average_y
_platon_squeeze_void_average_z
_platon_squeeze_void_volume
_platon_squeeze_void_count_electrons
_platon_squeeze_void_content
1 0.500 0.000 -0.051 253 68 ' '
2 0.000 0.500 -0.051 253 69 ' '
